data_4066856
loop_
_publ_author_name
'Fischer, Paul J.'
'Neary, Michelle C.'
'Heerboth, Aaron P.'
'Sullivan, Kevin P.'

_publ_section_title
;
 Allylnickel(II) and Allylpalladium(II) Derivatives of
 [(2-(Diphenylphosphino)ethyl)cyclopentadienyl]tricarbonylmetalates:
 Reactions with Free Radicals
;
_journal_issue 20
_journal_name_full Organometallics
_journal_page_first 4562
_journal_paper_doi 10.1021/om1006825
_journal_volume 29
_journal_year 2010
_chemical_formula_moiety 'C25 H23 Cr Ni O3 P'
_chemical_formula_sum 'C25 H23 Cr Ni O3 P'
_chemical_formula_weight 513.11
_chemical_name_common 10007a
_chemical_name_systematic
; 
 ? 
;
_space_group_IT_number 2
_symmetry_cell_setting triclinic
_symmetry_space_group_name_Hall '-P 1'
_symmetry_space_group_name_H-M 'P -1'
_atom_sites_solution_hydrogens geom
_atom_sites_solution_primary direct
_atom_sites_solution_secondary difmap
_audit_creation_method SHELXL-97
_cell_angle_alpha 97.727(1)
_cell_angle_beta 108.487(1)
_cell_angle_gamma 102.647(1)
_cell_formula_units_Z 2
_cell_length_a 8.3909(10)
_cell_length_b 10.9602(12)
_cell_length_c 13.1562(15)
_cell_measurement_reflns_used 2744
_cell_measurement_temperature 173(2)
_cell_measurement_theta_max 27.498
_cell_measurement_theta_min 2.67
_cell_volume 1092.1(2)
_computing_cell_refinement 'Bruker SMART'
_computing_data_collection 'Bruker SMART'
_computing_data_reduction 'Bruker SAINT'
_computing_molecular_graphics 'Bruker SHELXTL'
_computing_publication_material 'Bruker SHELXTL'
_computing_structure_refinement 'Bruker SHELXTL'
_computing_structure_solution 'Bruker SHELXTL'
_diffrn_ambient_temperature 173(2)
_diffrn_measured_fraction_theta_full 0.987
_diffrn_measured_fraction_theta_max 0.987
_diffrn_measurement_device_type 'CCD area detector'
_diffrn_measurement_method 'phi and omega scans'
_diffrn_radiation_monochromator graphite
_diffrn_radiation_source 'sealed tube'
_diffrn_radiation_type MoK\a
_diffrn_radiation_wavelength 0.71073
_diffrn_reflns_av_R_equivalents 0.0279
_diffrn_reflns_av_sigmaI/netI 0.0286
_diffrn_reflns_limit_h_max 10
_diffrn_reflns_limit_h_min -10
_diffrn_reflns_limit_k_max 14
_diffrn_reflns_limit_k_min -14
_diffrn_reflns_limit_l_max 17
_diffrn_reflns_limit_l_min 0
_diffrn_reflns_number 13092
_diffrn_reflns_theta_full 27.50
_diffrn_reflns_theta_max 27.50
_diffrn_reflns_theta_min 1.67
_exptl_absorpt_coefficient_mu 1.458
_exptl_absorpt_correction_T_max 0.7592
_exptl_absorpt_correction_T_min 0.5932
_exptl_absorpt_correction_type multi-scan
_exptl_absorpt_process_details 'SADABS (Sheldrick, 2008)'
_exptl_crystal_colour Purple
_exptl_crystal_density_diffrn 1.560
_exptl_crystal_density_method 'not measured'
_exptl_crystal_description Block
_exptl_crystal_F_000 528
_exptl_crystal_size_max 0.40
_exptl_crystal_size_mid 0.25
_exptl_crystal_size_min 0.20
_refine_diff_density_max 0.642
_refine_diff_density_min -0.618
_refine_diff_density_rms 0.068
_refine_ls_extinction_method none
_refine_ls_goodness_of_fit_ref 1.048
_refine_ls_hydrogen_treatment constr
_refine_ls_matrix_type full
_refine_ls_number_parameters 280
_refine_ls_number_reflns 4946
_refine_ls_number_restraints 0
_refine_ls_restrained_S_all 1.048
_refine_ls_R_factor_all 0.0372
_refine_ls_R_factor_gt 0.0292
_refine_ls_shift/su_max 0.001
_refine_ls_shift/su_mean 0.000
_refine_ls_structure_factor_coef Fsqd
_refine_ls_weighting_details 'calc w=1/[\s^2^(Fo^2^)+(0.0397P)^2^+0.6845P] where P=(Fo^2^+2Fc^2^)/3'
_refine_ls_weighting_scheme calc
_refine_ls_wR_factor_gt 0.0750
_refine_ls_wR_factor_ref 0.0798
_reflns_number_gt 4270
_reflns_number_total 4946
_reflns_threshold_expression >2sigma(I)
_cod_data_source_file om1006825_si_003.cif
_cod_data_source_block 1
_cod_depositor_comments
;
The following automatic conversions were performed:

'_symmetry_cell_setting' value 'Triclinic' changed to 'triclinic'
according to /home/saulius/struct/CIF-dictionaries/cif_core.dic
dictionary named 'cif_core.dic' version 2.4.1 from
2010-06-29.

'_exptl_absorpt_correction_type' value 'Multi-scan'
changed to 'multi-scan' according to
/home/saulius/struct/CIF-dictionaries/cif_core.dic dictionary named
'cif_core.dic' version 2.4.1 from 2010-06-29.

Automatic conversion script
Id: cif_fix_values 1715 2011-07-08 13:25:40Z adriana 
;
_cod_original_sg_symbol_H-M P-1
_cod_database_code 4066856

loop_
_symmetry_equiv_pos_as_xyz
'x, y, z'
'-x, -y, -z'

loop_
_atom_site_label
_atom_site_type_symbol
_atom_site_fract_x
_atom_site_fract_y
_atom_site_fract_z
_atom_site_U_iso_or_equiv
_atom_site_adp_type
_atom_site_occupancy
_atom_site_symmetry_multiplicity
_atom_site_calc_flag
_atom_site_refinement_flags
Cr1 Cr 0.75599(4) 0.19847(3) 0.35675(3) 0.02013(9) Uani 1 1 d .
C1 C 0.5907(3) 0.08682(19) 0.23169(17) 0.0239(4) Uani 1 1 d .
O1 O 0.4793(2) 0.00477(15) 0.16303(14) 0.0385(4) Uani 1 1 d .
C2 C 0.8822(3) 0.3302(2) 0.31591(17) 0.0242(4) Uani 1 1 d .
O2 O 0.9801(2) 0.41826(15) 0.30548(13) 0.0339(4) Uani 1 1 d .
C3 C 0.9136(3) 0.1119(2) 0.34452(17) 0.0273(4) Uani 1 1 d .
O3 O 1.0165(2) 0.05782(18) 0.33986(15) 0.0435(4) Uani 1 1 d .
C4 C 0.5866(3) 0.2657(2) 0.44116(16) 0.0233(4) Uani 1 1 d .
C5 C 0.7617(3) 0.3393(2) 0.49574(18) 0.0328(5) Uani 1 1 d .
H5A H 0.8040 0.4293 0.5043 0.039 Uiso 1 1 calc R
C6 C 0.8643(3) 0.2573(3) 0.53572(19) 0.0439(7) Uani 1 1 d .
H6A H 0.9867 0.2825 0.5756 0.053 Uiso 1 1 calc R
C7 C 0.7528(4) 0.1318(3) 0.5058(2) 0.0416(6) Uani 1 1 d .
H7A H 0.7862 0.0573 0.5225 0.050 Uiso 1 1 calc R
C8 C 0.5820(3) 0.1366(2) 0.44662(18) 0.0303(5) Uani 1 1 d .
H8A H 0.4810 0.0651 0.4156 0.036 Uiso 1 1 calc R
C9 C 0.4322(3) 0.3171(2) 0.39974(17) 0.0274(5) Uani 1 1 d .
H9A H 0.4749 0.4118 0.4159 0.033 Uiso 1 1 calc R
H9B H 0.3551 0.2947 0.4418 0.033 Uiso 1 1 calc R
C10 C 0.3225(3) 0.2700(2) 0.27744(17) 0.0232(4) Uani 1 1 d .
H10A H 0.2126 0.2954 0.2632 0.028 Uiso 1 1 calc R
H10B H 0.2906 0.1751 0.2592 0.028 Uiso 1 1 calc R
P1 P 0.43010(6) 0.33070(5) 0.18497(4) 0.01716(11) Uani 1 1 d .
C11 C 0.2411(2) 0.28789(19) 0.05662(16) 0.0192(4) Uani 1 1 d .
C12 C 0.1723(3) 0.1577(2) 0.00501(17) 0.0250(4) Uani 1 1 d .
H12A H 0.2224 0.0964 0.0380 0.030 Uiso 1 1 calc R
C13 C 0.0323(3) 0.1178(2) -0.09337(18) 0.0301(5) Uani 1 1 d .
H13A H -0.0135 0.0291 -0.1274 0.036 Uiso 1 1 calc R
C14 C -0.0418(3) 0.2059(2) -0.14286(18) 0.0309(5) Uani 1 1 d .
H14A H -0.1384 0.1780 -0.2105 0.037 Uiso 1 1 calc R
C15 C 0.0259(3) 0.3348(2) -0.09303(18) 0.0292(5) Uani 1 1 d .
H15A H -0.0239 0.3957 -0.1271 0.035 Uiso 1 1 calc R
C16 C 0.1667(3) 0.3764(2) 0.00686(17) 0.0229(4) Uani 1 1 d .
H16A H 0.2116 0.4651 0.0409 0.027 Uiso 1 1 calc R
C17 C 0.4877(3) 0.50434(19) 0.22912(16) 0.0200(4) Uani 1 1 d .
C18 C 0.6440(3) 0.5784(2) 0.22636(17) 0.0236(4) Uani 1 1 d .
H18A H 0.7184 0.5379 0.2017 0.028 Uiso 1 1 calc R
C19 C 0.6911(3) 0.7114(2) 0.25964(18) 0.0300(5) Uani 1 1 d .
H19A H 0.7963 0.7615 0.2562 0.036 Uiso 1 1 calc R
C20 C 0.5855(3) 0.7708(2) 0.29764(18) 0.0316(5) Uani 1 1 d .
H20A H 0.6185 0.8615 0.3209 0.038 Uiso 1 1 calc R
C21 C 0.4311(3) 0.6979(2) 0.30181(17) 0.0293(5) Uani 1 1 d .
H21A H 0.3589 0.7390 0.3284 0.035 Uiso 1 1 calc R
C22 C 0.3815(3) 0.5657(2) 0.26744(17) 0.0244(4) Uani 1 1 d .
H22A H 0.2750 0.5166 0.2699 0.029 Uiso 1 1 calc R
Ni1 Ni 0.64210(3) 0.25551(2) 0.164499(19) 0.01677(8) Uani 1 1 d .
C23 C 0.7944(3) 0.1788(2) 0.09074(18) 0.0278(5) Uani 1 1 d .
H23A H 0.7003 0.1083 0.0845 0.033 Uiso 1 1 calc R
H23B H 0.9117 0.1751 0.1214 0.033 Uiso 1 1 calc R
C24 C 0.7605(3) 0.2878(2) 0.05482(19) 0.0322(5) Uani 1 1 d .
H24A H 0.8539 0.3587 0.0608 0.039 Uiso 1 1 calc R
C25 C 0.5884(3) 0.2911(2) 0.01029(18) 0.0319(5) Uani 1 1 d .
H25A H 0.4956 0.2198 0.0046 0.038 Uiso 1 1 calc R
H25B H 0.5632 0.3646 -0.0145 0.038 Uiso 1 1 calc R

loop_
_atom_site_aniso_label
_atom_site_aniso_U_11
_atom_site_aniso_U_22
_atom_site_aniso_U_33
_atom_site_aniso_U_23
_atom_site_aniso_U_13
_atom_site_aniso_U_12
Cr1 0.02024(17) 0.02248(17) 0.01631(16) 0.00513(12) 0.00349(12) 0.00730(13)
C1 0.0272(11) 0.0216(10) 0.0230(10) 0.0093(8) 0.0066(8) 0.0080(8)
O1 0.0420(10) 0.0226(8) 0.0342(9) 0.0060(7) -0.0008(8) -0.0024(7)
C2 0.0204(10) 0.0264(11) 0.0210(10) -0.0005(8) 0.0028(8) 0.0075(8)
O2 0.0273(8) 0.0296(8) 0.0346(9) 0.0016(7) 0.0078(7) -0.0045(7)
C3 0.0286(11) 0.0301(11) 0.0230(10) 0.0083(9) 0.0051(9) 0.0125(9)
O3 0.0458(11) 0.0532(11) 0.0438(10) 0.0177(9) 0.0171(9) 0.0322(9)
C4 0.0273(11) 0.0276(11) 0.0156(9) 0.0053(8) 0.0083(8) 0.0073(9)
C5 0.0314(12) 0.0381(13) 0.0213(11) -0.0028(9) 0.0076(9) 0.0030(10)
C6 0.0340(13) 0.078(2) 0.0171(11) 0.0074(12) 0.0023(9) 0.0230(14)
C7 0.0569(17) 0.0589(17) 0.0272(12) 0.0253(12) 0.0193(12) 0.0361(14)
C8 0.0406(13) 0.0316(12) 0.0263(11) 0.0149(9) 0.0173(10) 0.0121(10)
C9 0.0328(12) 0.0346(12) 0.0217(10) 0.0102(9) 0.0135(9) 0.0149(10)
C10 0.0181(9) 0.0296(11) 0.0259(10) 0.0107(8) 0.0102(8) 0.0080(8)
P1 0.0164(2) 0.0184(2) 0.0176(2) 0.00541(18) 0.00588(19) 0.00597(19)
C11 0.0156(9) 0.0236(10) 0.0193(9) 0.0060(8) 0.0063(7) 0.0063(7)
C12 0.0247(10) 0.0239(10) 0.0260(10) 0.0059(8) 0.0073(8) 0.0088(8)
C13 0.0272(11) 0.0276(11) 0.0277(11) 0.0002(9) 0.0049(9) 0.0028(9)
C14 0.0239(11) 0.0404(13) 0.0227(10) 0.0052(9) 0.0018(8) 0.0084(9)
C15 0.0257(11) 0.0357(12) 0.0273(11) 0.0125(9) 0.0055(9) 0.0130(9)
C16 0.0214(10) 0.0236(10) 0.0244(10) 0.0080(8) 0.0072(8) 0.0078(8)
C17 0.0212(9) 0.0211(9) 0.0178(9) 0.0058(7) 0.0047(8) 0.0083(8)
C18 0.0231(10) 0.0246(10) 0.0243(10) 0.0085(8) 0.0077(8) 0.0083(8)
C19 0.0290(11) 0.0250(11) 0.0328(12) 0.0101(9) 0.0068(10) 0.0052(9)
C20 0.0460(14) 0.0223(11) 0.0220(10) 0.0054(8) 0.0044(10) 0.0121(10)
C21 0.0407(13) 0.0310(11) 0.0214(10) 0.0070(9) 0.0100(9) 0.0210(10)
C22 0.0261(10) 0.0266(10) 0.0227(10) 0.0062(8) 0.0086(8) 0.0112(8)
Ni1 0.01702(13) 0.01792(13) 0.01631(13) 0.00445(9) 0.00574(10) 0.00664(10)
C23 0.0266(11) 0.0355(12) 0.0277(11) 0.0055(9) 0.0143(9) 0.0152(9)
C24 0.0347(12) 0.0419(13) 0.0282(12) 0.0108(10) 0.0191(10) 0.0133(10)
C25 0.0362(12) 0.0466(14) 0.0262(11) 0.0205(10) 0.0183(10) 0.0200(11)

loop_
_atom_type_symbol
_atom_type_description
_atom_type_scat_dispersion_real
_atom_type_scat_dispersion_imag
_atom_type_scat_source
C C 0.0033 0.0016 'International Tables Vol C Tables 4.2.6.8 and 6.1.1.4'
H H 0.0000 0.0000 'International Tables Vol C Tables 4.2.6.8 and 6.1.1.4'
O O 0.0106 0.0060 'International Tables Vol C Tables 4.2.6.8 and 6.1.1.4'
P P 0.1023 0.0942 'International Tables Vol C Tables 4.2.6.8 and 6.1.1.4'
Cr Cr 0.3209 0.6236 'International Tables Vol C Tables 4.2.6.8 and 6.1.1.4'
Ni Ni 0.3393 1.1124 'International Tables Vol C Tables 4.2.6.8 and 6.1.1.4'

loop_
_geom_angle_atom_site_label_1
_geom_angle_atom_site_label_2
_geom_angle_atom_site_label_3
_geom_angle
C3 Cr1 C2 87.25(10)
C3 Cr1 C1 89.31(10)
C2 Cr1 C1 108.59(9)
C3 Cr1 C6 95.97(10)
C2 Cr1 C6 102.28(10)
C1 Cr1 C6 148.90(10)
C3 Cr1 C7 90.61(10)
C2 Cr1 C7 139.26(10)
C1 Cr1 C7 112.05(10)
C6 Cr1 C7 37.54(11)
C3 Cr1 C8 120.15(9)
C2 Cr1 C8 148.52(9)
C1 Cr1 C8 88.37(9)
C6 Cr1 C8 62.50(10)
C7 Cr1 C8 37.51(9)
C3 Cr1 C5 130.81(9)
C2 Cr1 C5 88.94(9)
C1 Cr1 C5 137.67(9)
C6 Cr1 C5 37.61(10)
C7 Cr1 C5 62.51(10)
C8 Cr1 C5 61.91(9)
C3 Cr1 C4 153.13(9)
C2 Cr1 C4 111.82(8)
C1 Cr1 C4 101.46(9)
C6 Cr1 C4 62.46(9)
C7 Cr1 C4 62.55(9)
C8 Cr1 C4 37.19(8)
C5 Cr1 C4 36.84(8)
C3 Cr1 Ni1 103.66(7)
C2 Cr1 Ni1 56.97(6)
C1 Cr1 Ni1 55.02(6)
C6 Cr1 Ni1 149.95(8)
C7 Cr1 Ni1 159.87(8)
C8 Cr1 Ni1 122.52(6)
C5 Cr1 Ni1 114.78(7)
C4 Cr1 Ni1 102.66(5)
O1 C1 Cr1 169.69(18)
O1 C1 Ni1 108.88(15)
Cr1 C1 Ni1 80.95(8)
O2 C2 Cr1 170.10(18)
O2 C2 Ni1 110.58(15)
Cr1 C2 Ni1 79.28(8)
O3 C3 Cr1 178.1(2)
C5 C4 C8 106.9(2)
C5 C4 C9 125.9(2)
C8 C4 C9 126.6(2)
C5 C4 Cr1 70.26(13)
C8 C4 Cr1 69.94(12)
C9 C4 Cr1 131.20(14)
C4 C5 C6 108.8(2)
C4 C5 Cr1 72.90(12)
C6 C5 Cr1 70.15(14)
C4 C5 H5A 125.6
C6 C5 H5A 125.6
Cr1 C5 H5A 123.0
C7 C6 C5 107.9(2)
C7 C6 Cr1 71.48(14)
C5 C6 Cr1 72.23(13)
C7 C6 H6A 126.1
C5 C6 H6A 126.1
Cr1 C6 H6A 121.9
C6 C7 C8 107.7(2)
C6 C7 Cr1 70.98(14)
C8 C7 Cr1 71.88(13)
C6 C7 H7A 126.2
C8 C7 H7A 126.2
Cr1 C7 H7A 122.7
C7 C8 C4 108.7(2)
C7 C8 Cr1 70.60(14)
C4 C8 Cr1 72.87(12)
C7 C8 H8A 125.6
C4 C8 H8A 125.6
Cr1 C8 H8A 122.5
C4 C9 C10 116.19(18)
C4 C9 H9A 108.2
C10 C9 H9A 108.2
C4 C9 H9B 108.2
C10 C9 H9B 108.2
H9A C9 H9B 107.4
C9 C10 P1 114.88(15)
C9 C10 H10A 108.5
P1 C10 H10A 108.5
C9 C10 H10B 108.5
P1 C10 H10B 108.5
H10A C10 H10B 107.5
C17 P1 C11 105.85(9)
C17 P1 C10 104.32(9)
C11 P1 C10 99.90(9)
C17 P1 Ni1 114.78(7)
C11 P1 Ni1 111.51(6)
C10 P1 Ni1 118.78(7)
C16 C11 C12 118.96(18)
C16 C11 P1 124.12(15)
C12 C11 P1 116.90(15)
C13 C12 C11 120.5(2)
C13 C12 H12A 119.8
C11 C12 H12A 119.8
C12 C13 C14 120.5(2)
C12 C13 H13A 119.7
C14 C13 H13A 119.7
C15 C14 C13 119.5(2)
C15 C14 H14A 120.3
C13 C14 H14A 120.3
C14 C15 C16 120.6(2)
C14 C15 H15A 119.7
C16 C15 H15A 119.7
C11 C16 C15 119.97(19)
C11 C16 H16A 120.0
C15 C16 H16A 120.0
C18 C17 C22 118.97(19)
C18 C17 P1 119.05(15)
C22 C17 P1 121.97(16)
C19 C18 C17 120.2(2)
C19 C18 H18A 119.9
C17 C18 H18A 119.9
C20 C19 C18 120.2(2)
C20 C19 H19A 119.9
C18 C19 H19A 119.9
C19 C20 C21 120.0(2)
C19 C20 H20A 120.0
C21 C20 H20A 120.0
C22 C21 C20 120.4(2)
C22 C21 H21A 119.8
C20 C21 H21A 119.8
C21 C22 C17 120.2(2)
C21 C22 H22A 119.9
C17 C22 H22A 119.9
C24 Ni1 C25 39.87(9)
C24 Ni1 C23 39.75(9)
C25 Ni1 C23 71.08(9)
C24 Ni1 C1 129.61(9)
C25 Ni1 C1 135.49(9)
C23 Ni1 C1 90.63(9)
C24 Ni1 P1 126.86(7)
C25 Ni1 P1 91.09(7)
C23 Ni1 P1 160.92(6)
C1 Ni1 P1 97.92(6)
C24 Ni1 C2 97.11(9)
C25 Ni1 C2 131.42(9)
C23 Ni1 C2 87.04(8)
C1 Ni1 C2 85.55(8)
P1 Ni1 C2 110.52(6)
C24 Ni1 Cr1 130.83(7)
C25 Ni1 Cr1 170.23(6)
C23 Ni1 Cr1 99.34(6)
C1 Ni1 Cr1 44.04(6)
P1 Ni1 Cr1 98.646(17)
C2 Ni1 Cr1 43.75(6)
C24 C23 Ni1 67.92(12)
C24 C23 H23A 120.0
Ni1 C23 H23A 74.5
C24 C23 H23B 120.0
Ni1 C23 H23B 130.1
H23A C23 H23B 120.0
C25 C24 C23 119.0(2)
C25 C24 Ni1 70.97(13)
C23 C24 Ni1 72.33(13)
C25 C24 H24A 120.5
C23 C24 H24A 120.5
Ni1 C24 H24A 128.4
C24 C25 Ni1 69.16(13)
C24 C25 H25A 120.0
Ni1 C25 H25A 74.1
C24 C25 H25B 120.0
Ni1 C25 H25B 129.0
H25A C25 H25B 120.0

loop_
_geom_bond_atom_site_label_1
_geom_bond_atom_site_label_2
_geom_bond_distance
Cr1 C3 1.821(2)
Cr1 C2 1.843(2)
Cr1 C1 1.843(2)
Cr1 C6 2.183(2)
Cr1 C7 2.189(2)
Cr1 C8 2.206(2)
Cr1 C5 2.210(2)
Cr1 C4 2.244(2)
Cr1 Ni1 2.6182(5)
C1 O1 1.173(3)
C1 Ni1 2.172(2)
C2 O2 1.177(3)
C2 Ni1 2.234(2)
C3 O3 1.162(3)
C4 C5 1.407(3)
C4 C8 1.419(3)
C4 C9 1.499(3)
C5 C6 1.416(4)
C5 H5A 0.9500
C6 C7 1.407(4)
C6 H6A 0.9500
C7 C8 1.413(3)
C7 H7A 0.9500
C8 H8A 0.9500
C9 C10 1.527(3)
C9 H9A 0.9900
C9 H9B 0.9900
C10 P1 1.841(2)
C10 H10A 0.9900
C10 H10B 0.9900
P1 C17 1.821(2)
P1 C11 1.830(2)
P1 Ni1 2.1914(6)
C11 C16 1.392(3)
C11 C12 1.400(3)
C12 C13 1.380(3)
C12 H12A 0.9500
C13 C14 1.386(3)
C13 H13A 0.9500
C14 C15 1.383(3)
C14 H14A 0.9500
C15 C16 1.396(3)
C15 H15A 0.9500
C16 H16A 0.9500
C17 C18 1.397(3)
C17 C22 1.399(3)
C18 C19 1.392(3)
C18 H18A 0.9500
C19 C20 1.380(3)
C19 H19A 0.9500
C20 C21 1.386(3)
C20 H20A 0.9500
C21 C22 1.385(3)
C21 H21A 0.9500
C22 H22A 0.9500
Ni1 C24 2.021(2)
Ni1 C25 2.045(2)
Ni1 C23 2.078(2)
C23 C24 1.395(3)
C23 H23A 0.9500
C23 H23B 0.9500
C24 C25 1.386(3)
C24 H24A 0.9500
C25 H25A 0.9500
C25 H25B 0.9500

loop_
_geom_torsion_atom_site_label_1
_geom_torsion_atom_site_label_2
_geom_torsion_atom_site_label_3
_geom_torsion_atom_site_label_4
_geom_torsion
C3 Cr1 C1 O1 90.0(11)
C2 Cr1 C1 O1 176.9(11)
C6 Cr1 C1 O1 -10.4(12)
C7 Cr1 C1 O1 -0.4(11)
C8 Cr1 C1 O1 -30.2(11)
C5 Cr1 C1 O1 -73.2(11)
C4 Cr1 C1 O1 -65.2(11)
Ni1 Cr1 C1 O1 -162.7(11)
C3 Cr1 C1 Ni1 -107.26(8)
C2 Cr1 C1 Ni1 -20.40(10)
C6 Cr1 C1 Ni1 152.28(16)
C7 Cr1 C1 Ni1 162.36(8)
C8 Cr1 C1 Ni1 132.55(8)
C5 Cr1 C1 Ni1 89.51(13)
C4 Cr1 C1 Ni1 97.53(7)
C3 Cr1 C2 O2 -76.5(11)
C1 Cr1 C2 O2 -164.8(10)
C6 Cr1 C2 O2 19.0(11)
C7 Cr1 C2 O2 11.2(11)
C8 Cr1 C2 O2 75.7(11)
C5 Cr1 C2 O2 54.5(11)
C4 Cr1 C2 O2 84.0(11)
Ni1 Cr1 C2 O2 175.3(11)
C3 Cr1 C2 Ni1 108.26(8)
C1 Cr1 C2 Ni1 19.91(9)
C6 Cr1 C2 Ni1 -156.23(8)
C7 Cr1 C2 Ni1 -164.01(11)
C8 Cr1 C2 Ni1 -99.57(16)
C5 Cr1 C2 Ni1 -120.80(8)
C4 Cr1 C2 Ni1 -91.22(7)
C2 Cr1 C3 O3 99(6)
C1 Cr1 C3 O3 -153(6)
C6 Cr1 C3 O3 -3(6)
C7 Cr1 C3 O3 -41(6)
C8 Cr1 C3 O3 -65(6)
C5 Cr1 C3 O3 12(6)
C4 Cr1 C3 O3 -38(6)
Ni1 Cr1 C3 O3 154(6)
C3 Cr1 C4 C5 77.1(2)
C2 Cr1 C4 C5 -55.41(15)
C1 Cr1 C4 C5 -170.98(14)
C6 Cr1 C4 C5 37.43(15)
C7 Cr1 C4 C5 79.97(16)
C8 Cr1 C4 C5 117.39(19)
Ni1 Cr1 C4 C5 -114.63(13)
C3 Cr1 C4 C8 -40.3(2)
C2 Cr1 C4 C8 -172.80(13)
C1 Cr1 C4 C8 71.63(14)
C6 Cr1 C4 C8 -79.96(16)
C7 Cr1 C4 C8 -37.42(15)
C5 Cr1 C4 C8 -117.39(19)
Ni1 Cr1 C4 C8 127.98(12)
C3 Cr1 C4 C9 -161.9(2)
C2 Cr1 C4 C9 65.5(2)
C1 Cr1 C4 C9 -50.0(2)
C6 Cr1 C4 C9 158.4(2)
C7 Cr1 C4 C9 -159.1(2)
C8 Cr1 C4 C9 -121.7(3)
C5 Cr1 C4 C9 121.0(3)
Ni1 Cr1 C4 C9 6.3(2)
C8 C4 C5 C6 -0.7(2)
C9 C4 C5 C6 171.51(19)
Cr1 C4 C5 C6 -61.33(16)
C8 C4 C5 Cr1 60.66(14)
C9 C4 C5 Cr1 -127.2(2)
C3 Cr1 C5 C4 -144.40(14)
C2 Cr1 C5 C4 130.15(14)
C1 Cr1 C5 C4 13.2(2)
C6 Cr1 C5 C4 -118.0(2)
C7 Cr1 C5 C4 -80.09(15)
C8 Cr1 C5 C4 -37.47(13)
Ni1 Cr1 C5 C4 77.66(13)
C3 Cr1 C5 C6 -26.4(2)
C2 Cr1 C5 C6 -111.86(16)
C1 Cr1 C5 C6 131.18(17)
C7 Cr1 C5 C6 37.90(16)
C8 Cr1 C5 C6 80.52(17)
C4 Cr1 C5 C6 118.0(2)
Ni1 Cr1 C5 C6 -164.35(14)
C4 C5 C6 C7 0.1(3)
Cr1 C5 C6 C7 -63.00(17)
C4 C5 C6 Cr1 63.07(16)
C3 Cr1 C6 C7 -83.19(16)
C2 Cr1 C6 C7 -171.66(15)
C1 Cr1 C6 C7 15.4(3)
C8 Cr1 C6 C7 37.79(14)
C5 Cr1 C6 C7 116.6(2)
C4 Cr1 C6 C7 79.94(16)
Ni1 Cr1 C6 C7 145.88(14)
C3 Cr1 C6 C5 160.21(16)
C2 Cr1 C6 C5 71.74(16)
C1 Cr1 C6 C5 -101.2(2)
C7 Cr1 C6 C5 -116.6(2)
C8 Cr1 C6 C5 -78.80(15)
C4 Cr1 C6 C5 -36.66(14)
Ni1 Cr1 C6 C5 29.3(2)
C5 C6 C7 C8 0.6(3)
Cr1 C6 C7 C8 -62.93(16)
C5 C6 C7 Cr1 63.49(16)
C3 Cr1 C7 C6 99.03(16)
C2 Cr1 C7 C6 12.5(2)
C1 Cr1 C7 C6 -171.47(15)
C8 Cr1 C7 C6 -116.8(2)
C5 Cr1 C7 C6 -37.97(15)
C4 Cr1 C7 C6 -79.69(16)
Ni1 Cr1 C7 C6 -125.3(2)
C3 Cr1 C7 C8 -144.19(16)
C2 Cr1 C7 C8 129.32(17)
C1 Cr1 C7 C8 -54.69(17)
C6 Cr1 C7 C8 116.8(2)
C5 Cr1 C7 C8 78.82(15)
C4 Cr1 C7 C8 37.10(14)
Ni1 Cr1 C7 C8 -8.5(3)
C6 C7 C8 C4 -1.0(3)
Cr1 C7 C8 C4 -63.32(15)
C6 C7 C8 Cr1 62.35(17)
C5 C4 C8 C7 1.0(2)
C9 C4 C8 C7 -171.1(2)
Cr1 C4 C8 C7 61.88(16)
C5 C4 C8 Cr1 -60.87(15)
C9 C4 C8 Cr1 127.0(2)
C3 Cr1 C8 C7 42.58(19)
C2 Cr1 C8 C7 -104.8(2)
C1 Cr1 C8 C7 130.83(16)
C6 Cr1 C8 C7 -37.83(16)
C5 Cr1 C8 C7 -80.56(17)
C4 Cr1 C8 C7 -117.7(2)
Ni1 Cr1 C8 C7 176.54(13)
C3 Cr1 C8 C4 160.25(13)
C2 Cr1 C8 C4 12.9(2)
C1 Cr1 C8 C4 -111.49(14)
C6 Cr1 C8 C4 79.85(15)
C7 Cr1 C8 C4 117.7(2)
C5 Cr1 C8 C4 37.11(13)
Ni1 Cr1 C8 C4 -65.78(14)
C5 C4 C9 C10 123.2(2)
C8 C4 C9 C10 -66.1(3)
Cr1 C4 C9 C10 28.7(3)
C4 C9 C10 P1 -70.0(2)
C9 C10 P1 C17 -56.61(17)
C9 C10 P1 C11 -165.93(15)
C9 C10 P1 Ni1 72.71(16)
C17 P1 C11 C16 1.31(19)
C10 P1 C11 C16 109.40(18)
Ni1 P1 C11 C16 -124.16(16)
C17 P1 C11 C12 179.37(15)
C10 P1 C11 C12 -72.54(17)
Ni1 P1 C11 C12 53.91(17)
C16 C11 C12 C13 -0.3(3)
P1 C11 C12 C13 -178.51(17)
C11 C12 C13 C14 0.3(3)
C12 C13 C14 C15 0.2(3)
C13 C14 C15 C16 -0.6(3)
C12 C11 C16 C15 -0.1(3)
P1 C11 C16 C15 177.93(16)
C14 C15 C16 C11 0.6(3)
C11 P1 C17 C18 -111.21(16)
C10 P1 C17 C18 143.90(16)
Ni1 P1 C17 C18 12.22(18)
C11 P1 C17 C22 69.86(18)
C10 P1 C17 C22 -35.03(19)
Ni1 P1 C17 C22 -166.71(14)
C22 C17 C18 C19 -1.1(3)
P1 C17 C18 C19 179.97(16)
C17 C18 C19 C20 1.3(3)
C18 C19 C20 C21 -0.6(3)
C19 C20 C21 C22 -0.4(3)
C20 C21 C22 C17 0.6(3)
C18 C17 C22 C21 0.1(3)
P1 C17 C22 C21 179.05(16)
O1 C1 Ni1 C24 -71.8(2)
Cr1 C1 Ni1 C24 111.41(11)
O1 C1 Ni1 C25 -17.2(2)
Cr1 C1 Ni1 C25 166.01(9)
O1 C1 Ni1 C23 -80.38(18)
Cr1 C1 Ni1 C23 102.84(9)
O1 C1 Ni1 P1 82.51(17)
Cr1 C1 Ni1 P1 -94.27(6)
O1 C1 Ni1 C2 -167.36(17)
Cr1 C1 Ni1 C2 15.86(8)
O1 C1 Ni1 Cr1 176.8(2)
C17 P1 Ni1 C24 -64.08(12)
C11 P1 Ni1 C24 56.28(11)
C10 P1 Ni1 C24 171.57(12)
C17 P1 Ni1 C25 -83.13(10)
C11 P1 Ni1 C25 37.23(10)
C10 P1 Ni1 C25 152.52(11)
C17 P1 Ni1 C23 -103.6(2)
C11 P1 Ni1 C23 16.8(2)
C10 P1 Ni1 C23 132.1(2)
C17 P1 Ni1 C1 140.59(9)
C11 P1 Ni1 C1 -99.06(9)
C10 P1 Ni1 C1 16.24(10)
C17 P1 Ni1 C2 52.40(9)
C11 P1 Ni1 C2 172.75(9)
C10 P1 Ni1 C2 -71.96(10)
C17 P1 Ni1 Cr1 96.07(7)
C11 P1 Ni1 Cr1 -143.58(7)
C10 P1 Ni1 Cr1 -28.28(8)
O2 C2 Ni1 C24 35.53(17)
Cr1 C2 Ni1 C24 -145.34(9)
O2 C2 Ni1 C25 12.7(2)
Cr1 C2 Ni1 C25 -168.21(9)
O2 C2 Ni1 C23 74.07(17)
Cr1 C2 Ni1 C23 -106.81(9)
O2 C2 Ni1 C1 164.93(17)
Cr1 C2 Ni1 C1 -15.94(8)
O2 C2 Ni1 P1 -98.27(15)
Cr1 C2 Ni1 P1 80.86(6)
O2 C2 Ni1 Cr1 -179.1(2)
C3 Cr1 Ni1 C24 -29.24(12)
C2 Cr1 Ni1 C24 48.23(12)
C1 Cr1 Ni1 C24 -108.57(12)
C6 Cr1 Ni1 C24 100.11(17)
C7 Cr1 Ni1 C24 -163.3(2)
C8 Cr1 Ni1 C24 -169.40(12)
C5 Cr1 Ni1 C24 119.30(12)
C4 Cr1 Ni1 C24 156.19(11)
C3 Cr1 Ni1 C25 -12.9(4)
C2 Cr1 Ni1 C25 64.5(4)
C1 Cr1 Ni1 C25 -92.3(4)
C6 Cr1 Ni1 C25 116.4(5)
C7 Cr1 Ni1 C25 -147.0(5)
C8 Cr1 Ni1 C25 -153.1(4)
C5 Cr1 Ni1 C25 135.6(4)
C4 Cr1 Ni1 C25 172.5(4)
C3 Cr1 Ni1 C23 -1.80(10)
C2 Cr1 Ni1 C23 75.67(10)
C1 Cr1 Ni1 C23 -81.13(10)
C6 Cr1 Ni1 C23 127.54(16)
C7 Cr1 Ni1 C23 -135.8(2)
C8 Cr1 Ni1 C23 -141.97(10)
C5 Cr1 Ni1 C23 146.74(9)
C4 Cr1 Ni1 C23 -176.37(8)
C3 Cr1 Ni1 C1 79.33(11)
C2 Cr1 Ni1 C1 156.80(11)
C6 Cr1 Ni1 C1 -151.33(17)
C7 Cr1 Ni1 C1 -54.7(2)
C8 Cr1 Ni1 C1 -60.84(11)
C5 Cr1 Ni1 C1 -132.13(11)
C4 Cr1 Ni1 C1 -95.24(10)
C3 Cr1 Ni1 P1 171.81(7)
C2 Cr1 Ni1 P1 -110.72(8)
C1 Cr1 Ni1 P1 92.48(8)
C6 Cr1 Ni1 P1 -58.84(15)
C7 Cr1 Ni1 P1 37.8(2)
C8 Cr1 Ni1 P1 31.64(8)
C5 Cr1 Ni1 P1 -39.65(7)
C4 Cr1 Ni1 P1 -2.76(6)
C3 Cr1 Ni1 C2 -77.47(11)
C1 Cr1 Ni1 C2 -156.80(11)
C6 Cr1 Ni1 C2 51.88(16)
C7 Cr1 Ni1 C2 148.5(2)
C8 Cr1 Ni1 C2 142.37(11)
C5 Cr1 Ni1 C2 71.07(10)
C4 Cr1 Ni1 C2 107.96(9)
C25 Ni1 C23 C24 31.05(15)
C1 Ni1 C23 C24 169.65(15)
P1 Ni1 C23 C24 52.7(3)
C2 Ni1 C23 C24 -104.84(15)
Cr1 Ni1 C23 C24 -146.97(13)
Ni1 C23 C24 C25 -55.38(19)
C23 Ni1 C24 C25 130.4(2)
C1 Ni1 C24 C25 116.95(15)
P1 Ni1 C24 C25 -30.61(18)
C2 Ni1 C24 C25 -152.95(15)
Cr1 Ni1 C24 C25 175.74(12)
C25 Ni1 C24 C23 -130.4(2)
C1 Ni1 C24 C23 -13.48(19)
P1 Ni1 C24 C23 -161.04(11)
C2 Ni1 C24 C23 76.62(14)
Cr1 Ni1 C24 C23 45.31(17)
C23 C24 C25 Ni1 56.04(19)
C23 Ni1 C25 C24 -30.97(15)
C1 Ni1 C25 C24 -101.57(17)
P1 Ni1 C25 C24 155.95(14)
C2 Ni1 C25 C24 37.00(19)
Cr1 Ni1 C25 C24 -19.4(5)
